data_1545202
loop_
_publ_author_name
'Nyandoro, Stephen S.'
'Munissi, Joan J. E.'
'Gruhonjic, Amra'
'Duffy, Sandra'
'Pan, Fangfang'
'Puttreddy, Rakesh'
'Holleran, John P.'
'Fitzpatrick, Paul A.'
'Pelletier, Jerry'
'Avery, Vicky M.'
'Rissanen, Kari'
'Erd\'elyi, M\'at\'e'

_publ_section_title
;
 Polyoxygenated Cyclohexenes and Other Constituents of Cleistochlamys
 kirkii Leaves.
;
_journal_issue 1
_journal_name_full 'Journal of natural products'
_journal_page_first 114
_journal_page_last 125
_journal_paper_doi 10.1021/acs.jnatprod.6b00759
_journal_volume 80
_journal_year 2017
_chemical_absolute_configuration ad
_chemical_formula_moiety 'C18 H20 O8'
_chemical_formula_sum 'C18 H20 O8'
_chemical_formula_weight 364.34
_space_group_crystal_system monoclinic
_space_group_IT_number 4
_space_group_name_Hall 'P 2yb'
_space_group_name_H-M_alt 'P 1 21 1'
_symmetry_space_group_name_Hall 'P 2yb'
_symmetry_space_group_name_H-M 'P 1 21 1'
_atom_sites_solution_hydrogens mixed
_audit_creation_date 2016-08-04
_audit_creation_method
;
Olex2 1.2
(compiled 2015.09.30 svn.r3233 for OlexSys, GUI svn.r5103)
;
_cell_angle_alpha 90
_cell_angle_beta 109.8246(11)
_cell_angle_gamma 90
_cell_formula_units_Z 2
_cell_length_a 7.46453(7)
_cell_length_b 14.64416(12)
_cell_length_c 8.31421(9)
_cell_measurement_reflns_used 10695
_cell_measurement_temperature 120.01(10)
_cell_measurement_theta_max 76.2990
_cell_measurement_theta_min 5.6390
_cell_volume 854.979(15)
_computing_cell_refinement
;
CrysAlisPro, Agilent Technologies,
Version 1.171.37.35 (release 13-08-2014 CrysAlis171 .NET)
(compiled Aug 13 2014,18:06:01)
;
_computing_data_collection
;
CrysAlisPro, Agilent Technologies,
Version 1.171.37.35 (release 13-08-2014 CrysAlis171 .NET)
(compiled Aug 13 2014,18:06:01)
;
_computing_data_reduction
;
CrysAlisPro, Agilent Technologies,
Version 1.171.37.35 (release 13-08-2014 CrysAlis171 .NET)
(compiled Aug 13 2014,18:06:01)
;
_computing_molecular_graphics 'Olex2 (Dolomanov et al., 2009)'
_computing_publication_material 'Olex2 (Dolomanov et al., 2009)'
_computing_structure_refinement 'ShelXL (Sheldrick, 2015)'
_computing_structure_solution 'ShelXT (Sheldrick, 2015)'
_diffrn_ambient_environment N~2~
_diffrn_ambient_temperature 120.01(10)
_diffrn_detector 'CCD plate'
_diffrn_detector_area_resol_mean 5.1977
_diffrn_detector_type Atlas
_diffrn_measured_fraction_theta_full 1.000
_diffrn_measured_fraction_theta_max 1.000
_diffrn_measurement_details
;
#__ type_ start__ end____ width___ exp.time_
  1 omega -118.00  -86.00   1.0000    4.5000
omega____ theta____ kappa____ phi______ frames
    -      -41.3676  -77.0000   30.0000 32

#__ type_ start__ end____ width___ exp.time_
  2 omega  -78.00  -12.00   1.0000    4.5000
omega____ theta____ kappa____ phi______ frames
    -      -41.3676  -77.0000  -60.0000 66

#__ type_ start__ end____ width___ exp.time_
  3 omega  -70.00   27.00   1.0000    4.5000
omega____ theta____ kappa____ phi______ frames
    -      -41.3676   57.0000  -90.0000 97

#__ type_ start__ end____ width___ exp.time_
  4 omega -117.00  -12.00   1.0000    4.5000
omega____ theta____ kappa____ phi______ frames
    -      -41.3676  -77.0000  150.0000 105

#__ type_ start__ end____ width___ exp.time_
  5 omega  -76.00  -10.00   1.0000    4.5000
omega____ theta____ kappa____ phi______ frames
    -      -41.3676  -77.0000   30.0000 66

#__ type_ start__ end____ width___ exp.time_
  6 omega  -57.00  -12.00   1.0000    4.5000
omega____ theta____ kappa____ phi______ frames
    -      -41.3676  -77.0000 -150.0000 45

#__ type_ start__ end____ width___ exp.time_
  7 omega -114.00  -86.00   1.0000    4.5000
omega____ theta____ kappa____ phi______ frames
    -      -41.3676  -77.0000 -150.0000 28

#__ type_ start__ end____ width___ exp.time_
  8 omega  -38.00  -13.00   1.0000    4.5000
omega____ theta____ kappa____ phi______ frames
    -      -41.3676  -57.0000   30.0000 25

#__ type_ start__ end____ width___ exp.time_
  9 omega   18.00   54.00   1.0000    4.5000
omega____ theta____ kappa____ phi______ frames
    -       41.3676   37.0000  -90.0000 36

#__ type_ start__ end____ width___ exp.time_
 10 omega    5.00   77.00   1.0000    4.5000
omega____ theta____ kappa____ phi______ frames
    -       41.3676  -99.0000    0.0000 72

#__ type_ start__ end____ width___ exp.time_
 11 omega   12.00   48.00   1.0000    4.5000
omega____ theta____ kappa____ phi______ frames
    -       41.3676 -110.0000   79.0000 36

#__ type_ start__ end____ width___ exp.time_
 12 omega   60.00  116.00   1.0000    4.5000
omega____ theta____ kappa____ phi______ frames
    -       41.3676   37.0000  -90.0000 56

#__ type_ start__ end____ width___ exp.time_
 13 omega    4.00   65.00   1.0000    4.5000
omega____ theta____ kappa____ phi______ frames
    -       41.3676  -99.0000  150.0000 61

#__ type_ start__ end____ width___ exp.time_
 14 omega   18.00   62.00   1.0000    4.5000
omega____ theta____ kappa____ phi______ frames
    -       41.3676   57.0000   60.0000 44

#__ type_ start__ end____ width___ exp.time_
 15 omega   15.00   47.00   1.0000    4.5000
omega____ theta____ kappa____ phi______ frames
    -       41.3676   57.0000  -60.0000 32

#__ type_ start__ end____ width___ exp.time_
 16 omega   76.00  112.00   1.0000    4.5000
omega____ theta____ kappa____ phi______ frames
    -       41.3676   57.0000  -60.0000 36

#__ type_ start__ end____ width___ exp.time_
 17 omega   56.00  113.00   1.0000   18.0000
omega____ theta____ kappa____ phi______ frames
    -      112.0000 -111.0000  150.0000 57

#__ type_ start__ end____ width___ exp.time_
 18 omega   80.00  177.00   1.0000   18.0000
omega____ theta____ kappa____ phi______ frames
    -      112.0000   77.0000    0.0000 97

#__ type_ start__ end____ width___ exp.time_
 19 omega   59.00  116.00   1.0000   18.0000
omega____ theta____ kappa____ phi______ frames
    -      112.0000 -111.0000  -60.0000 57

#__ type_ start__ end____ width___ exp.time_
 20 omega   80.00  107.00   1.0000   18.0000
omega____ theta____ kappa____ phi______ frames
    -      112.0000   77.0000  -90.0000 27

#__ type_ start__ end____ width___ exp.time_
 21 omega   83.00  129.00   1.0000   18.0000
omega____ theta____ kappa____ phi______ frames
    -      112.0000   61.0000 -150.0000 46

#__ type_ start__ end____ width___ exp.time_
 22 omega   37.00  145.00   1.0000   18.0000
omega____ theta____ kappa____ phi______ frames
    -      112.0000  -77.0000  -30.0000 108

#__ type_ start__ end____ width___ exp.time_
 23 omega  119.00  173.00   1.0000   18.0000
omega____ theta____ kappa____ phi______ frames
    -      112.0000   77.0000  -90.0000 54

#__ type_ start__ end____ width___ exp.time_
 24 omega   83.00  114.00   1.0000   18.0000
omega____ theta____ kappa____ phi______ frames
    -      112.0000   61.0000  -60.0000 31

#__ type_ start__ end____ width___ exp.time_
 25 omega  120.00  146.00   1.0000   18.0000
omega____ theta____ kappa____ phi______ frames
    -      112.0000   61.0000  -60.0000 26

#__ type_ start__ end____ width___ exp.time_
 26 omega   84.00  114.00   1.0000   18.0000
omega____ theta____ kappa____ phi______ frames
    -      112.0000   61.0000    0.0000 30

#__ type_ start__ end____ width___ exp.time_
 27 omega   84.00  163.00   1.0000   18.0000
omega____ theta____ kappa____ phi______ frames
    -      112.0000   61.0000  120.0000 79

#__ type_ start__ end____ width___ exp.time_
 28 omega   84.00  109.00   1.0000   18.0000
omega____ theta____ kappa____ phi______ frames
    -      112.0000   61.0000   30.0000 25

#__ type_ start__ end____ width___ exp.time_
 29 omega   83.00  112.00   1.0000   18.0000
omega____ theta____ kappa____ phi______ frames
    -      112.0000   61.0000   60.0000 29

#__ type_ start__ end____ width___ exp.time_
 30 omega   84.00  109.00   1.0000   18.0000
omega____ theta____ kappa____ phi______ frames
    -      112.0000   61.0000  -90.0000 25

#__ type_ start__ end____ width___ exp.time_
 31 omega   84.00  129.00   1.0000   18.0000
omega____ theta____ kappa____ phi______ frames
    -      112.0000   61.0000  -30.0000 45

#__ type_ start__ end____ width___ exp.time_
 32 omega   81.00  107.00   1.0000   18.0000
omega____ theta____ kappa____ phi______ frames
    -      112.0000   77.0000   30.0000 26

#__ type_ start__ end____ width___ exp.time_
 33 omega  117.00  175.00   1.0000   18.0000
omega____ theta____ kappa____ phi______ frames
    -      112.0000   77.0000  150.0000 58

#__ type_ start__ end____ width___ exp.time_
 34 omega   39.00   95.00   1.0000   18.0000
omega____ theta____ kappa____ phi______ frames
    -      112.0000  -45.0000  120.0000 56

#__ type_ start__ end____ width___ exp.time_
 35 omega   65.00   94.00   1.0000   18.0000
omega____ theta____ kappa____ phi______ frames
    -      112.0000  -94.0000 -150.0000 29

#__ type_ start__ end____ width___ exp.time_
 36 omega   80.00  159.00   1.0000   18.0000
omega____ theta____ kappa____ phi______ frames
    -      112.0000   77.0000 -150.0000 79

#__ type_ start__ end____ width___ exp.time_
 37 omega   80.00  105.00   1.0000   18.0000
omega____ theta____ kappa____ phi______ frames
    -      112.0000   77.0000  150.0000 25

#__ type_ start__ end____ width___ exp.time_
 38 omega   79.00  152.00   1.0000   18.0000
omega____ theta____ kappa____ phi______ frames
    -      112.0000   77.0000  -30.0000 73

#__ type_ start__ end____ width___ exp.time_
 39 omega  139.00  176.00   1.0000   18.0000
omega____ theta____ kappa____ phi______ frames
    -      112.0000   77.0000 -180.0000 37

#__ type_ start__ end____ width___ exp.time_
 40 omega  116.00  176.00   1.0000   18.0000
omega____ theta____ kappa____ phi______ frames
    -      112.0000   77.0000   30.0000 60

#__ type_ start__ end____ width___ exp.time_
 41 omega   79.00  117.00   1.0000   18.0000
omega____ theta____ kappa____ phi______ frames
    -      112.0000   77.0000   60.0000 38

#__ type_ start__ end____ width___ exp.time_
 42 omega  124.00  178.00   1.0000   18.0000
omega____ theta____ kappa____ phi______ frames
    -      112.0000   77.0000   60.0000 54

#__ type_ start__ end____ width___ exp.time_
 43 omega   79.00  138.00   1.0000   18.0000
omega____ theta____ kappa____ phi______ frames
    -      112.0000   77.0000   90.0000 59

#__ type_ start__ end____ width___ exp.time_
 44 omega   83.00  110.00   1.0000   18.0000
omega____ theta____ kappa____ phi______ frames
    -      112.0000   61.0000 -120.0000 27

#__ type_ start__ end____ width___ exp.time_
 45 omega   80.00  113.00   1.0000   18.0000
omega____ theta____ kappa____ phi______ frames
    -      112.0000   77.0000 -180.0000 33

#__ type_ start__ end____ width___ exp.time_
 46 omega   83.00  121.00   1.0000   18.0000
omega____ theta____ kappa____ phi______ frames
    -      112.0000   61.0000  150.0000 38

#__ type_ start__ end____ width___ exp.time_
 47 omega  152.00  177.00   1.0000   18.0000
omega____ theta____ kappa____ phi______ frames
    -      112.0000   61.0000   90.0000 25

#__ type_ start__ end____ width___ exp.time_
 48 omega   84.00  115.00   1.0000   18.0000
omega____ theta____ kappa____ phi______ frames
    -      112.0000   61.0000   90.0000 31

#__ type_ start__ end____ width___ exp.time_
 49 omega   79.00  105.00   1.0000   18.0000
omega____ theta____ kappa____ phi______ frames
    -      112.0000   77.0000  120.0000 26

#__ type_ start__ end____ width___ exp.time_
 50 omega   79.00  171.00   1.0000   18.0000
omega____ theta____ kappa____ phi______ frames
    -      112.0000   77.0000 -120.0000 92

#__ type_ start__ end____ width___ exp.time_
 51 omega   87.00  112.00   1.0000   18.0000
omega____ theta____ kappa____ phi______ frames
    -      112.0000   45.0000  -30.0000 25

#__ type_ start__ end____ width___ exp.time_
 52 omega   83.00  113.00   1.0000   18.0000
omega____ theta____ kappa____ phi______ frames
    -      112.0000   61.0000 -180.0000 30
;
_diffrn_measurement_device 'four-circle diffractometer'
_diffrn_measurement_device_type 'SuperNova, Dual, Cu at zero, Atlas'
_diffrn_measurement_method '\w scans'
_diffrn_orient_matrix_UB_11 -0.1447429000
_diffrn_orient_matrix_UB_12 0.0611272000
_diffrn_orient_matrix_UB_13 -0.1321637000
_diffrn_orient_matrix_UB_21 -0.1325277000
_diffrn_orient_matrix_UB_22 -0.0828622000
_diffrn_orient_matrix_UB_23 -0.0635778000
_diffrn_orient_matrix_UB_31 -0.0981801000
_diffrn_orient_matrix_UB_32 0.0214399000
_diffrn_orient_matrix_UB_33 0.1314495000
_diffrn_radiation_monochromator mirror
_diffrn_radiation_probe x-ray
_diffrn_radiation_type CuK\a
_diffrn_radiation_wavelength 1.54184
_diffrn_reflns_av_R_equivalents 0.0203
_diffrn_reflns_av_unetI/netI 0.0157
_diffrn_reflns_Laue_measured_fraction_full 1.000
_diffrn_reflns_Laue_measured_fraction_max 1.000
_diffrn_reflns_limit_h_max 8
_diffrn_reflns_limit_h_min -8
_diffrn_reflns_limit_k_max 17
_diffrn_reflns_limit_k_min -17
_diffrn_reflns_limit_l_max 9
_diffrn_reflns_limit_l_min -9
_diffrn_reflns_number 11445
_diffrn_reflns_point_group_measured_fraction_full 1.000
_diffrn_reflns_point_group_measured_fraction_max 1.000
_diffrn_reflns_theta_full 66.749
_diffrn_reflns_theta_max 66.749
_diffrn_reflns_theta_min 5.657
_diffrn_source 'sealed X-ray tube'
_diffrn_source_type 'SuperNova (Cu) X-ray Source'
_exptl_absorpt_coefficient_mu 0.951
_exptl_absorpt_correction_T_max 1.00000
_exptl_absorpt_correction_T_min 0.81707
_exptl_absorpt_correction_type gaussian
_exptl_absorpt_process_details
;
CrysAlisPro, Agilent Technologies,
Version 1.171.37.35 (release 13-08-2014 CrysAlis171 .NET)
(compiled Aug 13 2014,18:06:01)
Empirical absorption correction using spherical harmonics,
 implemented in SCALE3 ABSPACK scaling algorithm.
Empirical absorption correction using spherical harmonics,
 implemented in SCALE3 ABSPACK scaling algorithm.
;
_exptl_crystal_colour colourless
_exptl_crystal_colour_primary colourless
_exptl_crystal_density_diffrn 1.415
_exptl_crystal_description block
_exptl_crystal_F_000 384
_exptl_crystal_size_max 0.1305
_exptl_crystal_size_mid 0.1204
_exptl_crystal_size_min 0.0913
_refine_diff_density_max 0.225
_refine_diff_density_min -0.199
_refine_diff_density_rms 0.040
_refine_ls_abs_structure_details
;
 Flack x determined using 1435 quotients [(I+)-(I-)]/[(I+)+(I-)]
 (Parsons, Flack and Wagner, Acta Cryst. B69 (2013) 249-259).
;
_refine_ls_abs_structure_Flack -0.01(4)
_refine_ls_extinction_method none
_refine_ls_goodness_of_fit_ref 1.058
_refine_ls_hydrogen_treatment mixed
_refine_ls_matrix_type full
_refine_ls_number_parameters 249
_refine_ls_number_reflns 3027
_refine_ls_number_restraints 1
_refine_ls_restrained_S_all 1.058
_refine_ls_R_factor_all 0.0273
_refine_ls_R_factor_gt 0.0272
_refine_ls_shift/su_max 0.000
_refine_ls_shift/su_mean 0.000
_refine_ls_structure_factor_coef Fsqd
_refine_ls_weighting_details 'w=1/[\s^2^(Fo^2^)+(0.0512P)^2^+0.0897P] where P=(Fo^2^+2Fc^2^)/3'
_refine_ls_weighting_scheme calc
_refine_ls_wR_factor_gt 0.0701
_refine_ls_wR_factor_ref 0.0701
_reflns_Friedel_coverage 0.918
_reflns_Friedel_fraction_full 0.999
_reflns_Friedel_fraction_max 0.999
_reflns_number_gt 3015
_reflns_number_total 3027
_reflns_threshold_expression 'I > 2\s(I)'
_cod_data_source_file np6b00759_si_003.cif
_cod_data_source_block Comp_17
_cod_original_cell_volume 854.978(15)
_cod_database_code 1545202
_chemical_oxdiff_formula 'C20 H20 N4 O2'
_shelx_space_group_comment
;
The symmetry employed for this shelxl refinement is uniquely defined
by the following loop, which should always be used as a source of
symmetry information in preference to the above space-group names.
They are only intended as comments.
;
_reflns_odcompleteness_completeness 100.00
_reflns_odcompleteness_iscentric 1
_reflns_odcompleteness_theta 66.97
_olex2_refinement_description
;
1. Fixed Uiso
 At 1.2 times of:
  All C(H) groups, All C(H,H) groups
 At 1.5 times of:
  All C(H,H,H) groups
2.a Ternary CH refined with riding coordinates:
 C10(H10), C15(H15)
2.b Secondary CH2 refined with riding coordinates:
 C8(H8A,H8B)
2.c Aromatic/amide H refined with riding coordinates:
 C1(H1), C2(H2), C3(H3), C4(H4), C5(H5A), C13(H13), C14(H14)
2.d Idealised Me refined as rotating group:
 C12(H12A,H12B,H12C), C18(H18A,H18B,H18C)
;
_shelx_shelxl_version_number 2014/7
_olex2_submission_special_instructions 'No special instructions were received'

loop_
_space_group_symop_operation_xyz
'x, y, z'
'-x, y+1/2, -z'

loop_
_atom_site_label
_atom_site_type_symbol
_atom_site_fract_x
_atom_site_fract_y
_atom_site_fract_z
_atom_site_U_iso_or_equiv
_atom_site_adp_type
_atom_site_occupancy
_atom_site_site_symmetry_order
_atom_site_calc_flag
_atom_site_refinement_flags_posn
O1 O 0.32718(18) 0.50105(9) 0.18815(17) 0.0204(3) Uani 1 1 d .
O2 O 0.3520(2) 0.62325(10) 0.35379(19) 0.0299(3) Uani 1 1 d .
O3 O 0.59825(19) 0.50489(9) 0.03793(16) 0.0216(3) Uani 1 1 d .
O4 O 0.6500(2) 0.43916(12) -0.18691(19) 0.0342(4) Uani 1 1 d .
O5 O 0.44091(19) 0.33232(9) 0.12517(18) 0.0211(3) Uani 1 1 d .
H5 H 0.364(5) 0.360(2) 0.047(4) 0.041(8) Uiso 1 1 d .
O6 O 0.58817(19) 0.28311(10) 0.46134(19) 0.0239(3) Uani 1 1 d .
H6 H 0.632(4) 0.237(2) 0.510(4) 0.033(7) Uiso 1 1 d .
O7 O 1.01467(18) 0.29794(9) 0.57050(16) 0.0211(3) Uani 1 1 d .
O8 O 1.18282(19) 0.38154(10) 0.79810(17) 0.0232(3) Uani 1 1 d .
C1 C 0.0473(3) 0.58017(14) -0.0823(3) 0.0228(4) Uani 1 1 d .
H1 H 0.0685 0.5178 -0.0861 0.027 Uiso 1 1 calc R
C2 C -0.0821(3) 0.62354(16) -0.2219(3) 0.0273(4) Uani 1 1 d .
H2 H -0.1470 0.5902 -0.3195 0.033 Uiso 1 1 calc R
C3 C -0.1149(3) 0.71668(15) -0.2162(3) 0.0264(4) Uani 1 1 d .
H3 H -0.2025 0.7456 -0.3096 0.032 Uiso 1 1 calc R
C4 C -0.0169(3) 0.76658(14) -0.0709(3) 0.0242(4) Uani 1 1 d .
H4 H -0.0390 0.8289 -0.0672 0.029 Uiso 1 1 calc R
C5 C 0.1138(3) 0.72385(13) 0.0686(2) 0.0211(4) Uani 1 1 d .
H5A H 0.1804 0.7575 0.1653 0.025 Uiso 1 1 calc R
C6 C 0.1449(3) 0.62993(13) 0.0630(2) 0.0180(4) Uani 1 1 d .
C7 C 0.2843(3) 0.58629(12) 0.2167(2) 0.0177(4) Uani 1 1 d .
C8 C 0.4787(3) 0.45711(13) 0.3239(2) 0.0194(4) Uani 1 1 d .
H8A H 0.4268 0.4254 0.4007 0.023 Uiso 1 1 calc R
H8B H 0.5693 0.5023 0.3891 0.023 Uiso 1 1 calc R
C9 C 0.5769(3) 0.38937(13) 0.2416(2) 0.0170(4) Uani 1 1 d .
C10 C 0.7037(3) 0.43387(13) 0.1522(2) 0.0200(4) Uani 1 1 d .
H10 H 0.7402 0.3872 0.0846 0.024 Uiso 1 1 calc R
C11 C 0.5801(3) 0.49865(14) -0.1295(2) 0.0218(4) Uani 1 1 d .
C12 C 0.4622(3) 0.57613(16) -0.2267(3) 0.0278(4) Uani 1 1 d .
H12A H 0.3374 0.5732 -0.2179 0.042 Uiso 1 1 calc GR
H12B H 0.4522 0.5721 -0.3447 0.042 Uiso 1 1 calc GR
H12C H 0.5214 0.6329 -0.1799 0.042 Uiso 1 1 calc GR
C13 C 0.8809(3) 0.47519(15) 0.2749(3) 0.0251(4) Uani 1 1 d .
H13 H 0.9379 0.5233 0.2373 0.030 Uiso 1 1 calc R
C14 C 0.9604(3) 0.44640(14) 0.4344(3) 0.0235(4) Uani 1 1 d .
H14 H 1.0731 0.4736 0.5028 0.028 Uiso 1 1 calc R
C15 C 0.8758(3) 0.37193(13) 0.5085(2) 0.0181(4) Uani 1 1 d .
H15 H 0.8401 0.3961 0.6033 0.022 Uiso 1 1 calc R
C16 C 0.7040(3) 0.32427(12) 0.3793(2) 0.0174(4) Uani 1 1 d .
C17 C 1.1636(3) 0.31266(14) 0.7143(2) 0.0203(4) Uani 1 1 d .
C18 C 1.2997(3) 0.23430(16) 0.7516(3) 0.0335(5) Uani 1 1 d .
H18A H 1.4069 0.2498 0.7181 0.050 Uiso 1 1 calc GR
H18B H 1.2370 0.1816 0.6888 0.050 Uiso 1 1 calc GR
H18C H 1.3425 0.2211 0.8718 0.050 Uiso 1 1 calc GR
H16 H 0.753(3) 0.2806(16) 0.315(3) 0.011(5) Uiso 1 1 d .

loop_
_atom_site_aniso_label
_atom_site_aniso_U_11
_atom_site_aniso_U_22
_atom_site_aniso_U_33
_atom_site_aniso_U_23
_atom_site_aniso_U_13
_atom_site_aniso_U_12
O1 0.0179(6) 0.0208(7) 0.0179(6) -0.0017(5) -0.0002(5) 0.0042(5)
O2 0.0411(8) 0.0233(7) 0.0187(7) -0.0034(5) 0.0013(6) 0.0068(6)
O3 0.0260(7) 0.0235(7) 0.0138(6) 0.0049(5) 0.0047(5) 0.0048(6)
O4 0.0492(10) 0.0342(8) 0.0206(8) 0.0016(6) 0.0135(7) 0.0092(7)
O5 0.0198(6) 0.0193(6) 0.0158(7) -0.0002(5) -0.0050(6) -0.0016(5)
O6 0.0210(6) 0.0244(7) 0.0236(7) 0.0088(6) 0.0039(5) -0.0012(6)
O7 0.0196(6) 0.0222(7) 0.0152(6) -0.0016(5) -0.0022(5) 0.0048(5)
O8 0.0217(6) 0.0250(7) 0.0167(7) -0.0022(6) -0.0016(5) 0.0021(5)
C1 0.0210(9) 0.0224(10) 0.0240(10) 0.0001(8) 0.0065(8) 0.0041(8)
C2 0.0232(9) 0.0344(11) 0.0209(9) -0.0008(8) 0.0031(7) 0.0034(9)
C3 0.0197(9) 0.0335(11) 0.0254(10) 0.0090(9) 0.0069(8) 0.0063(8)
C4 0.0221(9) 0.0218(10) 0.0318(11) 0.0076(8) 0.0131(8) 0.0040(7)
C5 0.0204(9) 0.0211(9) 0.0227(10) -0.0001(8) 0.0085(7) -0.0006(8)
C6 0.0164(8) 0.0200(9) 0.0190(9) 0.0029(7) 0.0077(7) 0.0011(7)
C7 0.0181(8) 0.0172(9) 0.0192(9) -0.0008(7) 0.0079(7) -0.0021(7)
C8 0.0173(8) 0.0233(9) 0.0138(8) 0.0012(7) 0.0005(7) 0.0034(7)
C9 0.0157(8) 0.0178(8) 0.0131(8) -0.0002(7) -0.0008(7) -0.0005(7)
C10 0.0205(9) 0.0214(8) 0.0162(9) 0.0046(7) 0.0038(7) 0.0050(7)
C11 0.0224(9) 0.0268(10) 0.0146(9) 0.0014(8) 0.0040(7) -0.0042(8)
C12 0.0284(11) 0.0333(11) 0.0194(9) 0.0080(8) 0.0052(8) 0.0015(8)
C13 0.0187(9) 0.0293(10) 0.0257(10) 0.0077(8) 0.0054(8) -0.0031(8)
C14 0.0155(8) 0.0246(10) 0.0254(10) 0.0010(8) 0.0006(8) -0.0043(7)
C15 0.0171(9) 0.0202(9) 0.0139(8) 0.0014(7) 0.0012(7) 0.0033(7)
C16 0.0166(8) 0.0182(9) 0.0143(9) 0.0014(7) 0.0012(7) 0.0011(7)
C17 0.0182(8) 0.0265(9) 0.0130(8) -0.0001(7) 0.0009(7) 0.0011(8)
C18 0.0300(11) 0.0338(12) 0.0251(10) -0.0071(9) -0.0058(9) 0.0112(9)

loop_
_atom_type_symbol
_atom_type_description
_atom_type_scat_dispersion_real
_atom_type_scat_dispersion_imag
_atom_type_scat_source
C C 0.0181 0.0091 'International Tables Vol C Tables 4.2.6.8 and 6.1.1.4'
H H 0.0000 0.0000 'International Tables Vol C Tables 4.2.6.8 and 6.1.1.4'
O O 0.0492 0.0322 'International Tables Vol C Tables 4.2.6.8 and 6.1.1.4'

loop_
_exptl_crystal_face_index_h
_exptl_crystal_face_index_k
_exptl_crystal_face_index_l
_exptl_crystal_face_perp_dist
_exptl_oxdiff_crystal_face_indexfrac_h
_exptl_oxdiff_crystal_face_indexfrac_k
_exptl_oxdiff_crystal_face_indexfrac_l
_exptl_oxdiff_crystal_face_x
_exptl_oxdiff_crystal_face_y
_exptl_oxdiff_crystal_face_z
-5 -2 3 0.0466 -5.0000 -2.0000 3.0000 0.2050 0.6376 0.8424
4 4 -2 0.0502 4.0000 4.0000 -2.0000 -0.0701 -0.7344 -0.5699
3 -3 -5 0.0485 3.0000 -3.0000 -5.0000 0.0432 0.1689 -1.0161
0 6 4 0.0614 0.0000 6.0000 4.0000 -0.1619 -0.7515 0.6544
1 4 -5 0.0440 1.0000 4.0000 -5.0000 0.7606 -0.1461 -0.6697
-2 -3 5 0.0430 -2.0000 -3.0000 5.0000 -0.5547 0.1958 0.7893
-4 5 3 0.0557 -4.0000 5.0000 3.0000 0.4881 -0.0749 0.8943
4 -4 -4 0.0524 4.0000 -4.0000 -4.0000 -0.2948 0.0556 -1.0043
-1 -9 -1 0.0457 -1.0000 -9.0000 -1.0000 -0.2732 0.9419 -0.2262
4 4 -4 0.0418 4.0000 4.0000 -4.0000 0.1942 -0.6072 -0.8328
0 8 3 0.0591 0.0000 8.0000 3.0000 0.0925 -0.8536 0.5659
3 -6 2 0.0760 3.0000 -6.0000 2.0000 -1.0653 -0.0276 -0.1603
-2 6 -2 0.0558 -2.0000 6.0000 -2.0000 0.9206 -0.1050 0.0621
3 0 3 0.0541 3.0000 0.0000 3.0000 -0.8307 -0.5883 0.0998
-5 1 0 0.0557 -5.0000 1.0000 0.0000 0.7848 0.5798 0.5123

loop_
_geom_angle_atom_site_label_1
_geom_angle_atom_site_label_2
_geom_angle_atom_site_label_3
_geom_angle
C7 O1 C8 116.69(14)
C11 O3 C10 117.92(15)
C9 O5 H5 114(2)
C16 O6 H6 113(2)
C17 O7 C15 117.79(15)
C2 C1 H1 120.0
C2 C1 C6 119.96(19)
C6 C1 H1 120.0
C1 C2 H2 119.9
C1 C2 C3 120.1(2)
C3 C2 H2 119.9
C2 C3 H3 120.0
C4 C3 C2 119.95(19)
C4 C3 H3 120.0
C3 C4 H4 119.9
C5 C4 C3 120.26(19)
C5 C4 H4 119.9
C4 C5 H5A 120.2
C4 C5 C6 119.61(18)
C6 C5 H5A 120.2
C1 C6 C5 120.09(17)
C1 C6 C7 121.96(17)
C5 C6 C7 117.95(17)
O1 C7 C6 112.92(16)
O2 C7 O1 122.73(18)
O2 C7 C6 124.35(17)
O1 C8 H8A 110.1
O1 C8 H8B 110.1
O1 C8 C9 107.83(14)
H8A C8 H8B 108.5
C9 C8 H8A 110.1
C9 C8 H8B 110.1
O5 C9 C8 110.40(15)
O5 C9 C10 109.71(15)
O5 C9 C16 105.12(15)
C8 C9 C10 114.23(15)
C8 C9 C16 109.67(14)
C10 C9 C16 107.27(14)
O3 C10 C9 109.63(15)
O3 C10 H10 108.6
O3 C10 C13 108.34(16)
C9 C10 H10 108.6
C13 C10 C9 112.94(16)
C13 C10 H10 108.6
O3 C11 C12 109.88(17)
O4 C11 O3 123.68(18)
O4 C11 C12 126.45(18)
C11 C12 H12A 109.5
C11 C12 H12B 109.5
C11 C12 H12C 109.5
H12A C12 H12B 109.5
H12A C12 H12C 109.5
H12B C12 H12C 109.5
C10 C13 H13 118.5
C14 C13 C10 123.07(19)
C14 C13 H13 118.5
C13 C14 H14 118.8
C13 C14 C15 122.46(18)
C15 C14 H14 118.8
O7 C15 C14 109.69(15)
O7 C15 H15 109.7
O7 C15 C16 103.49(14)
C14 C15 H15 109.7
C14 C15 C16 114.42(15)
C16 C15 H15 109.7
O6 C16 C9 107.46(14)
O6 C16 C15 111.19(15)
O6 C16 H16 113.0(13)
C9 C16 H16 104.3(13)
C15 C16 C9 113.34(15)
C15 C16 H16 107.5(12)
O7 C17 C18 111.10(17)
O8 C17 O7 123.22(17)
O8 C17 C18 125.66(17)
C17 C18 H18A 109.5
C17 C18 H18B 109.5
C17 C18 H18C 109.5
H18A C18 H18B 109.5
H18A C18 H18C 109.5
H18B C18 H18C 109.5

loop_
_geom_bond_atom_site_label_1
_geom_bond_atom_site_label_2
_geom_bond_distance
O1 C7 1.330(2)
O1 C8 1.450(2)
O2 C7 1.207(2)
O3 C10 1.448(2)
O3 C11 1.355(2)
O4 C11 1.195(3)
O5 H5 0.81(4)
O5 C9 1.414(2)
O6 H6 0.80(3)
O6 C16 1.406(2)
O7 C15 1.467(2)
O7 C17 1.345(2)
O8 C17 1.206(3)
C1 H1 0.9300
C1 C2 1.387(3)
C1 C6 1.387(3)
C2 H2 0.9300
C2 C3 1.390(3)
C3 H3 0.9300
C3 C4 1.389(3)
C4 H4 0.9300
C4 C5 1.386(3)
C5 H5A 0.9300
C5 C6 1.398(3)
C6 C7 1.491(2)
C8 H8A 0.9700
C8 H8B 0.9700
C8 C9 1.526(3)
C9 C10 1.533(3)
C9 C16 1.544(2)
C10 H10 0.9800
C10 C13 1.497(3)
C11 C12 1.494(3)
C12 H12A 0.9600
C12 H12B 0.9600
C12 H12C 0.9600
C13 H13 0.9300
C13 C14 1.325(3)
C14 H14 0.9300
C14 C15 1.494(3)
C15 H15 0.9800
C15 C16 1.533(2)
C16 H16 0.98(2)
C17 C18 1.494(3)
C18 H18A 0.9600
C18 H18B 0.9600
C18 H18C 0.9600
